data_4502154
loop_
_publ_author_name
'Sun, Di'
'Wang, Dan-Feng'
'Zhang, Na'
'Huang, Rong-Bin'
'Zheng, Lan-Sun'

_publ_section_title
;
 Nonamer Water Cluster Encapsulated in a Heterometallic Supramolecular
 Complex
;
_journal_issue 12
_journal_name_full 'Crystal Growth &amp; Design'
_journal_page_first 5031
_journal_paper_doi 10.1021/cg101225j
_journal_volume 10
_journal_year 2010
_chemical_formula_moiety
;
3(C4 H20 Cu N4 O2), C36 H18 Ag6 N6 O12 S6, 9(H2 O)
;
_chemical_formula_sum 'C48 H96 Ag6 Cu3 N18 O27 S6'
_chemical_formula_weight 2387.63
_chemical_name_systematic
; 
 ? 
;
_space_group_IT_number 15
_symmetry_cell_setting monoclinic
_symmetry_space_group_name_Hall '-C 2yc'
_symmetry_space_group_name_H-M 'C 1 2/c 1'
_atom_sites_solution_hydrogens geom
_atom_sites_solution_primary direct
_atom_sites_solution_secondary difmap
_audit_creation_method SHELXL-97
_cell_angle_alpha 90.00
_cell_angle_beta 110.08(3)
_cell_angle_gamma 90.00
_cell_formula_units_Z 4
_cell_length_a 23.646(5)
_cell_length_b 12.930(3)
_cell_length_c 28.107(6)
_cell_measurement_reflns_used 50256
_cell_measurement_temperature 298(2)
_cell_measurement_theta_max 54.95
_cell_measurement_theta_min 6.00
_cell_volume 8071(3)
_computing_cell_refinement RAPID-AUTO
_computing_data_collection 'RAPID-AUTO (Rigaku Corporation, 1998)'
_computing_data_reduction 'CrystalStructure (Rigaku/MSC and Rigaku Corporation, 2002)'
_computing_molecular_graphics 'SHELXL-97 (Sheldrick, 1997)'
_computing_publication_material 'SHELXL-97 (Sheldrick, 1997)'
_computing_structure_refinement 'SHELXL-97 (Sheldrick, 1997)'
_computing_structure_solution 'SHELXS-97 (Sheldrick, 1997)'
_diffrn_ambient_temperature 298(2)
_diffrn_measured_fraction_theta_full 0.998
_diffrn_measured_fraction_theta_max 0.998
_diffrn_measurement_device_type 'Rigaku RAXIS-RAPID'
_diffrn_measurement_method '\w scan'
_diffrn_radiation_monochromator graphite
_diffrn_radiation_source 'fine-focus sealed tube'
_diffrn_radiation_type MoK\a
_diffrn_radiation_wavelength 0.71073
_diffrn_reflns_av_R_equivalents 0.0419
_diffrn_reflns_av_sigmaI/netI 0.0216
_diffrn_reflns_limit_h_max 29
_diffrn_reflns_limit_h_min -29
_diffrn_reflns_limit_k_max 15
_diffrn_reflns_limit_k_min -15
_diffrn_reflns_limit_l_max 34
_diffrn_reflns_limit_l_min -34
_diffrn_reflns_number 56026
_diffrn_reflns_theta_full 26.00
_diffrn_reflns_theta_max 26.00
_diffrn_reflns_theta_min 3.00
_exptl_absorpt_coefficient_mu 2.435
_exptl_absorpt_correction_T_max 0.6416
_exptl_absorpt_correction_T_min 0.5287
_exptl_absorpt_correction_type multi-scan
_exptl_absorpt_process_details 'ABSCOR (Higashi, 1995)'
_exptl_crystal_colour purple
_exptl_crystal_density_diffrn 1.965
_exptl_crystal_density_method 'not measured'
_exptl_crystal_description block
_exptl_crystal_F_000 4764
_exptl_crystal_size_max 0.30
_exptl_crystal_size_mid 0.20
_exptl_crystal_size_min 0.20
_refine_diff_density_max 0.639
_refine_diff_density_min -0.501
_refine_diff_density_rms 0.078
_refine_ls_extinction_method none
_refine_ls_goodness_of_fit_ref 1.025
_refine_ls_hydrogen_treatment constr
_refine_ls_matrix_type full
_refine_ls_number_parameters 498
_refine_ls_number_reflns 7913
_refine_ls_number_restraints 0
_refine_ls_restrained_S_all 1.025
_refine_ls_R_factor_all 0.0301
_refine_ls_R_factor_gt 0.0259
_refine_ls_shift/su_max 0.003
_refine_ls_shift/su_mean 0.000
_refine_ls_structure_factor_coef Fsqd
_refine_ls_weighting_details 'calc w=1/[\s^2^(Fo^2^)+(0.0284P)^2^+15.8500P] where P=(Fo^2^+2Fc^2^)/3'
_refine_ls_weighting_scheme calc
_refine_ls_wR_factor_gt 0.0612
_refine_ls_wR_factor_ref 0.0635
_reflns_number_gt 7072
_reflns_number_total 7913
_reflns_threshold_expression >2sigma(I)
_cod_data_source_file cg101225j_si_002.cif
_cod_data_source_block p
_cod_original_sg_symbol_H-M C2/c
_cod_database_code 4502154

loop_
_symmetry_equiv_pos_as_xyz
'x, y, z'
'-x, y, -z+1/2'
'x+1/2, y+1/2, z'
'-x+1/2, y+1/2, -z+1/2'
'-x, -y, -z'
'x, -y, z-1/2'
'-x+1/2, -y+1/2, -z'
'x+1/2, -y+1/2, z-1/2'

loop_
_atom_site_label
_atom_site_type_symbol
_atom_site_fract_x
_atom_site_fract_y
_atom_site_fract_z
_atom_site_U_iso_or_equiv
_atom_site_adp_type
_atom_site_occupancy
_atom_site_symmetry_multiplicity
_atom_site_calc_flag
_atom_site_refinement_flags
_atom_site_disorder_assembly
_atom_site_disorder_group
Ag1 Ag 0.217820(10) 0.901894(18) 0.461612(8) 0.04177(7) Uani 1 1 d . . .
Ag2 Ag 0.178802(10) 0.783085(17) 0.534889(8) 0.04134(6) Uani 1 1 d . . .
Ag3 Ag 0.327463(11) 0.861208(18) 0.548785(8) 0.04493(7) Uani 1 1 d . . .
Cu1 Cu 0.5000 1.09927(4) 0.2500 0.04499(13) Uani 1 2 d S . .
Cu2 Cu 0.172931(15) 0.90233(3) 0.748298(12) 0.03675(8) Uani 1 1 d . . .
S1 S 0.24745(3) 0.92411(5) 0.58108(3) 0.03660(15) Uani 1 1 d . . .
S2 S 0.12408(3) 0.80566(5) 0.41432(2) 0.03456(14) Uani 1 1 d . . .
S3 S 0.30037(3) 0.89210(5) 0.42602(2) 0.03369(14) Uani 1 1 d . . .
C1 C 0.21989(12) 1.0438(2) 0.55183(10) 0.0340(5) Uani 1 1 d . . .
C2 C 0.21412(13) 1.1276(2) 0.58144(11) 0.0383(6) Uani 1 1 d . . .
C3 C 0.19244(15) 1.2202(2) 0.55741(13) 0.0528(8) Uani 1 1 d . . .
H3A H 0.1881 1.2769 0.5762 0.063 Uiso 1 1 calc R . .
C4 C 0.17742(17) 1.2283(3) 0.50597(14) 0.0603(9) Uani 1 1 d . . .
H4A H 0.1629 1.2902 0.4894 0.072 Uiso 1 1 calc R . .
C5 C 0.18433(16) 1.1434(3) 0.47950(12) 0.0550(8) Uani 1 1 d . . .
H5A H 0.1743 1.1491 0.4446 0.066 Uiso 1 1 calc R . .
C6 C 0.22940(17) 1.1183(2) 0.63794(12) 0.0514(8) Uani 1 1 d . . .
C7 C 0.06721(11) 0.8363(2) 0.43948(9) 0.0311(5) Uani 1 1 d . . .
C8 C 0.01146(12) 0.8745(2) 0.40795(10) 0.0344(6) Uani 1 1 d . . .
C9 C -0.03288(13) 0.8918(3) 0.42902(12) 0.0466(7) Uani 1 1 d . . .
H9A H -0.0704 0.9165 0.4089 0.056 Uiso 1 1 calc R . .
C10 C -0.02160(14) 0.8727(3) 0.47953(12) 0.0510(8) Uani 1 1 d . . .
H10A H -0.0513 0.8824 0.4938 0.061 Uiso 1 1 calc R . .
C11 C 0.03465(14) 0.8389(3) 0.50821(11) 0.0469(7) Uani 1 1 d . . .
H11A H 0.0428 0.8278 0.5426 0.056 Uiso 1 1 calc R . .
C12 C -0.00141(12) 0.8986(2) 0.35241(11) 0.0407(6) Uani 1 1 d . . .
C13 C 0.36071(11) 0.9712(2) 0.46153(10) 0.0327(5) Uani 1 1 d . . .
C14 C 0.39159(12) 1.0307(2) 0.43685(10) 0.0356(6) Uani 1 1 d . . .
C15 C 0.43896(14) 1.0923(2) 0.46620(13) 0.0510(8) Uani 1 1 d . . .
H15A H 0.4605 1.1323 0.4508 0.061 Uiso 1 1 calc R . .
C16 C 0.45401(16) 1.0940(3) 0.51821(14) 0.0586(9) Uani 1 1 d . . .
H16A H 0.4849 1.1363 0.5381 0.070 Uiso 1 1 calc R . .
C17 C 0.42271(15) 1.0325(3) 0.53971(12) 0.0559(8) Uani 1 1 d . . .
H17A H 0.4337 1.0324 0.5748 0.067 Uiso 1 1 calc R . .
C18 C 0.37619(14) 1.0289(2) 0.37989(12) 0.0464(7) Uani 1 1 d . . .
C19A C 0.6139(3) 1.0473(5) 0.3199(3) 0.0599(18) Uani 0.51 1 d P A 1
H19A H 0.6030 1.0551 0.3499 0.072 Uiso 0.51 1 calc PR A 1
H19B H 0.6507 1.0068 0.3287 0.072 Uiso 0.51 1 calc PR A 1
C19B C 0.6240(4) 1.0508(7) 0.2801(3) 0.074(2) Uani 0.49 1 d P A 2
H19C H 0.6590 1.0125 0.3009 0.088 Uiso 0.49 1 calc PR A 2
H19D H 0.6256 1.0563 0.2461 0.088 Uiso 0.49 1 calc PR A 2
C20 C 0.62297(15) 1.1492(3) 0.30044(14) 0.0624(9) Uani 1 1 d . . .
H20A H 0.6479 1.1912 0.3284 0.075 Uiso 1 1 calc R A 1
H20B H 0.6444 1.1404 0.2768 0.075 Uiso 1 1 calc R A 1
C21 C 0.20176(18) 0.7606(4) 0.68312(14) 0.0706(11) Uani 1 1 d . . .
H21A H 0.2333 0.7984 0.6759 0.085 Uiso 1 1 calc R . .
H21B H 0.2044 0.6886 0.6745 0.085 Uiso 1 1 calc R . .
C22 C 0.14272(17) 0.8024(3) 0.65247(13) 0.0607(9) Uani 1 1 d . . .
H22A H 0.1404 0.8094 0.6175 0.073 Uiso 1 1 calc R . .
H22B H 0.1111 0.7557 0.6535 0.073 Uiso 1 1 calc R . .
C23 C 0.16156(17) 0.9613(3) 0.84121(12) 0.0544(8) Uani 1 1 d . . .
H23A H 0.1798 0.9744 0.8772 0.065 Uiso 1 1 calc R . .
H23B H 0.1224 0.9298 0.8350 0.065 Uiso 1 1 calc R . .
C24 C 0.15469(18) 1.0604(3) 0.81239(12) 0.0581(9) Uani 1 1 d . . .
H24A H 0.1253 1.1043 0.8196 0.070 Uiso 1 1 calc R . .
H24B H 0.1928 1.0969 0.8225 0.070 Uiso 1 1 calc R . .
N1 N 0.20493(11) 1.05207(19) 0.50153(9) 0.0431(6) Uani 1 1 d . . .
N2 N 0.07864(10) 0.82094(19) 0.48919(8) 0.0392(5) Uani 1 1 d . . .
N3 N 0.37655(11) 0.97173(19) 0.51251(9) 0.0430(6) Uani 1 1 d . . .
N4 N 0.56623(10) 1.20389(19) 0.27485(9) 0.0422(5) Uani 1 1 d . A .
H4B H 0.5692 1.2407 0.2486 0.051 Uiso 1 1 calc R . .
H4C H 0.5582 1.2479 0.2966 0.051 Uiso 1 1 calc R . .
N5 N 0.56424(16) 0.9943(2) 0.27878(14) 0.0770(10) Uani 1 1 d . . .
H5B H 0.5499 0.9406 0.2915 0.092 Uiso 1 1 calc R A 1
H5C H 0.5779 0.9705 0.2546 0.092 Uiso 1 1 calc R A 1
N6 N 0.21013(13) 0.7696(2) 0.73772(10) 0.0518(7) Uani 1 1 d . . .
H6A H 0.2496 0.7691 0.7563 0.062 Uiso 1 1 calc R . .
H6B H 0.1924 0.7159 0.7474 0.062 Uiso 1 1 calc R . .
N7 N 0.13443(11) 0.9038(2) 0.67253(9) 0.0444(6) Uani 1 1 d . . .
H7A H 0.0949 0.9178 0.6639 0.053 Uiso 1 1 calc R . .
H7B H 0.1514 0.9533 0.6593 0.053 Uiso 1 1 calc R . .
N8 N 0.20009(11) 0.89143(19) 0.82416(9) 0.0427(6) Uani 1 1 d . . .
H8A H 0.1963 0.8259 0.8335 0.051 Uiso 1 1 calc R . .
H8B H 0.2390 0.9103 0.8380 0.051 Uiso 1 1 calc R . .
N9 N 0.13457(12) 1.03623(19) 0.75774(9) 0.0467(6) Uani 1 1 d . . .
H9B H 0.1454 1.0875 0.7410 0.056 Uiso 1 1 calc R . .
H9C H 0.0942 1.0303 0.7453 0.056 Uiso 1 1 calc R . .
O1 O -0.00662(13) 0.9923(2) 0.34012(9) 0.0676(7) Uani 1 1 d . . .
O1W O 0.07981(12) 1.2207(2) 0.25697(11) 0.0788(8) Uani 1 1 d . . .
H1WB H 0.0584 1.1664 0.2530 0.095 Uiso 1 1 d R . .
H1WA H 0.0579 1.2578 0.2327 0.095 Uiso 1 1 d R . .
O2 O -0.00784(12) 0.8265(2) 0.32244(8) 0.0658(7) Uani 1 1 d . . .
O2W O 0.1213(2) 1.2940(3) 0.36296(16) 0.1267(14) Uani 1 1 d . . .
H2WA H 0.1018 1.2686 0.3341 0.152 Uiso 1 1 d R . .
H2WB H 0.1541 1.3187 0.3616 0.152 Uiso 1 1 d R . .
O3 O 0.41196(17) 0.9821(3) 0.36410(13) 0.0957(10) Uani 1 1 d . . .
O3W O 0.02674(16) 1.1832(3) 0.39024(14) 0.1067(11) Uani 1 1 d . . .
H3WA H 0.0219 1.1201 0.3813 0.128 Uiso 1 1 d R . .
H3WB H 0.0628 1.2051 0.4010 0.128 Uiso 1 1 d R . .
O4 O 0.28056(13) 1.1440(2) 0.66515(10) 0.0789(9) Uani 1 1 d . . .
O4W O 0.47388(16) 0.8543(2) 0.32407(13) 0.0938(10) Uani 1 1 d . . .
H4WB H 0.4907 0.8155 0.3494 0.113 Uiso 1 1 d R . .
H4WA H 0.4538 0.8958 0.3355 0.113 Uiso 1 1 d R . .
O5W O 0.0000 1.0567(3) 0.2500 0.0618(9) Uani 1 2 d S . .
H5WA H 0.0067 1.0202 0.2765 0.074 Uiso 1 1 d R . .
O5 O 0.33196(12) 1.0778(3) 0.35363(9) 0.0758(8) Uani 1 1 d . . .
O6W O 0.49617(16) 1.1115(2) 0.34001(12) 0.0854(9) Uani 1 1 d . . .
H6WA H 0.4699 1.0756 0.3470 0.102 Uiso 1 1 d R . .
H6WB H 0.4764 1.1664 0.3287 0.102 Uiso 1 1 d R . .
O6 O 0.18799(17) 1.0900(2) 0.65335(11) 0.0830(9) Uani 1 1 d . . .
O7W O 0.15580(14) 1.2473(3) 0.70449(11) 0.0855(9) Uani 1 1 d . . .
H7WA H 0.1493 1.2039 0.6805 0.103 Uiso 1 1 d R . .
H7WB H 0.1531 1.2953 0.6831 0.103 Uiso 1 1 d R . .
O8W O 0.26113(13) 1.0012(3) 0.75469(11) 0.0917(10) Uani 1 1 d . . .
H8WA H 0.2931 0.9932 0.7801 0.110 Uiso 1 1 d R . .
H8WB H 0.2684 1.0424 0.7339 0.110 Uiso 1 1 d R . .

loop_
_atom_site_aniso_label
_atom_site_aniso_U_11
_atom_site_aniso_U_22
_atom_site_aniso_U_33
_atom_site_aniso_U_23
_atom_site_aniso_U_13
_atom_site_aniso_U_12
Ag1 0.04161(12) 0.05298(14) 0.03091(11) -0.00206(9) 0.01272(9) -0.00427(10)
Ag2 0.05188(13) 0.03690(12) 0.03076(11) 0.00181(8) 0.00845(9) -0.00343(9)
Ag3 0.05541(14) 0.04700(14) 0.03061(11) 0.00402(9) 0.01247(10) 0.01279(10)
Cu1 0.0420(3) 0.0292(2) 0.0542(3) 0.000 0.0042(2) 0.000
Cu2 0.04314(19) 0.03738(19) 0.02810(16) 0.00080(13) 0.01012(14) 0.00559(14)
S1 0.0457(4) 0.0289(3) 0.0319(3) -0.0005(3) 0.0091(3) 0.0028(3)
S2 0.0335(3) 0.0387(4) 0.0313(3) 0.0039(3) 0.0109(3) 0.0023(3)
S3 0.0377(3) 0.0344(3) 0.0281(3) -0.0005(3) 0.0103(3) -0.0043(3)
C1 0.0348(13) 0.0318(13) 0.0330(13) 0.0003(11) 0.0086(11) 0.0000(11)
C2 0.0404(14) 0.0324(14) 0.0395(15) -0.0003(11) 0.0104(12) 0.0008(11)
C3 0.065(2) 0.0355(16) 0.0541(19) 0.0001(14) 0.0155(16) 0.0133(15)
C4 0.074(2) 0.0428(19) 0.060(2) 0.0160(16) 0.0177(18) 0.0216(17)
C5 0.068(2) 0.053(2) 0.0406(16) 0.0135(14) 0.0138(15) 0.0159(17)
C6 0.074(2) 0.0301(15) 0.0434(17) -0.0089(13) 0.0111(17) 0.0086(15)
C7 0.0343(13) 0.0282(13) 0.0303(12) -0.0004(10) 0.0104(11) -0.0021(10)
C8 0.0354(13) 0.0335(14) 0.0325(13) -0.0002(11) 0.0091(11) -0.0003(11)
C9 0.0369(15) 0.0543(19) 0.0489(17) 0.0000(14) 0.0153(13) 0.0052(13)
C10 0.0457(17) 0.064(2) 0.0499(18) -0.0035(15) 0.0253(15) -0.0014(15)
C11 0.0530(18) 0.0587(19) 0.0315(14) 0.0011(13) 0.0178(13) -0.0052(15)
C12 0.0318(13) 0.0510(18) 0.0345(14) 0.0026(13) 0.0051(12) 0.0065(12)
C13 0.0341(13) 0.0288(13) 0.0328(13) -0.0011(10) 0.0084(11) 0.0034(10)
C14 0.0333(13) 0.0295(13) 0.0431(15) 0.0016(11) 0.0119(12) 0.0025(11)
C15 0.0432(16) 0.0460(18) 0.061(2) -0.0017(15) 0.0145(15) -0.0102(14)
C16 0.0518(19) 0.053(2) 0.056(2) -0.0062(16) -0.0009(16) -0.0135(16)
C17 0.059(2) 0.054(2) 0.0398(16) -0.0045(15) -0.0024(15) -0.0036(16)
C18 0.0503(17) 0.0460(17) 0.0500(17) -0.0016(14) 0.0265(15) -0.0141(14)
C19A 0.040(3) 0.058(4) 0.062(4) 0.005(3) -0.007(3) 0.011(3)
C19B 0.074(5) 0.096(6) 0.052(4) 0.009(4) 0.023(4) 0.049(5)
C20 0.0390(17) 0.081(3) 0.060(2) 0.0012(19) 0.0083(16) 0.0076(17)
C21 0.074(2) 0.088(3) 0.051(2) -0.017(2) 0.0231(19) 0.021(2)
C22 0.068(2) 0.073(2) 0.0414(17) -0.0166(16) 0.0205(16) -0.0040(19)
C23 0.074(2) 0.054(2) 0.0368(16) -0.0114(14) 0.0217(16) -0.0083(17)
C24 0.081(2) 0.0435(18) 0.0488(18) -0.0109(15) 0.0203(18) 0.0043(17)
N1 0.0513(14) 0.0410(14) 0.0342(12) 0.0022(10) 0.0109(11) 0.0072(11)
N2 0.0389(12) 0.0462(14) 0.0310(11) 0.0046(10) 0.0101(10) -0.0028(10)
N3 0.0500(14) 0.0394(13) 0.0334(12) -0.0003(10) 0.0062(11) -0.0004(11)
N4 0.0368(12) 0.0431(14) 0.0443(13) 0.0007(11) 0.0110(11) -0.0011(10)
N5 0.078(2) 0.0419(16) 0.091(2) -0.0009(16) 0.0029(19) 0.0202(15)
N6 0.0649(17) 0.0465(15) 0.0465(15) 0.0020(12) 0.0223(13) 0.0128(13)
N7 0.0440(13) 0.0533(16) 0.0333(12) 0.0030(11) 0.0099(11) -0.0013(11)
N8 0.0491(14) 0.0431(14) 0.0318(12) 0.0027(10) 0.0085(11) -0.0021(11)
N9 0.0493(14) 0.0404(14) 0.0455(14) 0.0001(11) 0.0100(12) 0.0060(11)
O1 0.0958(19) 0.0557(15) 0.0460(13) 0.0146(11) 0.0175(13) 0.0059(14)
O1W 0.0685(17) 0.081(2) 0.084(2) 0.0066(16) 0.0218(15) -0.0060(15)
O2 0.0845(17) 0.0674(16) 0.0359(11) -0.0101(11) 0.0085(11) 0.0125(14)
O2W 0.148(4) 0.119(3) 0.127(3) -0.001(3) 0.066(3) -0.021(3)
O3 0.128(3) 0.095(2) 0.099(2) -0.0025(18) 0.083(2) 0.021(2)
O3W 0.097(2) 0.107(3) 0.114(3) -0.032(2) 0.033(2) 0.005(2)
O4 0.0745(18) 0.091(2) 0.0524(15) -0.0250(14) -0.0024(13) 0.0258(16)
O4W 0.130(3) 0.0643(19) 0.107(2) -0.0100(17) 0.067(2) -0.0008(18)
O5W 0.073(2) 0.071(2) 0.0435(17) 0.000 0.0222(16) 0.000
O5 0.0561(15) 0.120(2) 0.0479(14) 0.0263(15) 0.0129(12) 0.0029(15)
O6W 0.121(3) 0.0661(18) 0.090(2) 0.0072(15) 0.063(2) -0.0103(17)
O6 0.142(3) 0.0583(17) 0.0662(17) -0.0090(13) 0.0582(19) -0.0306(17)
O7W 0.100(2) 0.104(2) 0.0646(17) 0.0011(16) 0.0446(17) -0.0115(19)
O8W 0.0670(17) 0.118(3) 0.0737(18) 0.0431(18) 0.0026(14) -0.0232(17)

loop_
_atom_type_symbol
_atom_type_description
_atom_type_scat_dispersion_real
_atom_type_scat_dispersion_imag
_atom_type_scat_source
C C 0.0033 0.0016 'International Tables Vol C Tables 4.2.6.8 and 6.1.1.4'
H H 0.0000 0.0000 'International Tables Vol C Tables 4.2.6.8 and 6.1.1.4'
N N 0.0061 0.0033 'International Tables Vol C Tables 4.2.6.8 and 6.1.1.4'
O O 0.0106 0.0060 'International Tables Vol C Tables 4.2.6.8 and 6.1.1.4'
S S 0.1246 0.1234 'International Tables Vol C Tables 4.2.6.8 and 6.1.1.4'
Cu Cu 0.3201 1.2651 'International Tables Vol C Tables 4.2.6.8 and 6.1.1.4'
Ag Ag -0.8971 1.1015 'International Tables Vol C Tables 4.2.6.8 and 6.1.1.4'

loop_
_geom_angle_atom_site_label_1
_geom_angle_atom_site_label_2
_geom_angle_atom_site_label_3
_geom_angle
_geom_angle_site_symmetry_1
_geom_angle_site_symmetry_3
_geom_angle_publ_flag
N1 Ag1 S3 119.38(7) . . y
N1 Ag1 S2 115.89(7) . . y
S3 Ag1 S2 115.97(3) . . y
N1 Ag1 Ag3 88.36(6) . . y
S3 Ag1 Ag3 74.71(2) . . y
S2 Ag1 Ag3 136.39(2) . . y
N1 Ag1 Ag2 88.50(6) . . y
S3 Ag1 Ag2 136.87(2) . . y
S2 Ag1 Ag2 71.29(3) . . y
Ag3 Ag1 Ag2 73.948(17) . . y
N2 Ag2 S1 119.46(7) . . y
N2 Ag2 S3 116.39(6) . 7_566 y
S1 Ag2 S3 116.17(3) . 7_566 y
N2 Ag2 Ag1 90.47(6) . . y
S1 Ag2 Ag1 71.31(2) . . y
S3 Ag2 Ag1 135.817(19) 7_566 . y
N2 Ag2 Ag3 86.01(6) . 7_566 y
S1 Ag2 Ag3 136.09(2) . 7_566 y
S3 Ag2 Ag3 74.12(2) 7_566 7_566 y
Ag1 Ag2 Ag3 73.579(17) . 7_566 y
N3 Ag3 S2 119.61(7) . 7_566 y
N3 Ag3 S1 121.43(7) . . y
S2 Ag3 S1 115.30(3) 7_566 . y
N3 Ag3 Ag1 87.36(6) . . y
S2 Ag3 Ag1 130.46(2) 7_566 . y
S1 Ag3 Ag1 71.54(2) . . y
N3 Ag3 Ag2 86.24(6) . 7_566 y
S2 Ag3 Ag2 71.12(3) 7_566 7_566 y
S1 Ag3 Ag2 130.92(3) . 7_566 y
Ag1 Ag3 Ag2 70.241(19) . 7_566 y
N5 Cu1 N5 94.0(2) 2_655 . y
N5 Cu1 N4 176.18(14) 2_655 . y
N5 Cu1 N4 85.57(13) . . y
N5 Cu1 N4 85.57(13) 2_655 2_655 y
N5 Cu1 N4 176.18(14) . 2_655 y
N4 Cu1 N4 95.13(14) . 2_655 y
N6 Cu2 N7 84.98(11) . . ?
N6 Cu2 N8 95.80(10) . . y
N7 Cu2 N8 171.56(11) . . y
N6 Cu2 N9 179.05(11) . . y
N7 Cu2 N9 94.08(10) . . y
N8 Cu2 N9 85.11(10) . . y
N6 Cu2 O8W 93.04(13) . . y
N7 Cu2 O8W 98.07(10) . . y
N8 Cu2 O8W 90.29(10) . . y
N9 Cu2 O8W 87.21(12) . . y
C1 S1 Ag2 109.16(9) . . ?
C1 S1 Ag3 108.67(9) . . ?
Ag2 S1 Ag3 90.66(3) . . ?
C7 S2 Ag1 109.56(9) . . ?
C7 S2 Ag3 109.36(9) . 7_566 ?
Ag1 S2 Ag3 90.73(3) . 7_566 ?
C13 S3 Ag1 109.76(9) . . ?
C13 S3 Ag2 106.19(9) . 7_566 ?
Ag1 S3 Ag2 86.13(2) . 7_566 ?
N1 C1 C2 121.5(2) . . ?
N1 C1 S1 118.8(2) . . ?
C2 C1 S1 119.7(2) . . ?
C3 C2 C1 118.3(3) . . ?
C3 C2 C6 119.8(3) . . ?
C1 C2 C6 121.8(2) . . ?
C4 C3 C2 120.0(3) . . ?
C4 C3 H3A 120.0 . . ?
C2 C3 H3A 120.0 . . ?
C5 C4 C3 118.5(3) . . ?
C5 C4 H4A 120.8 . . ?
C3 C4 H4A 120.8 . . ?
N1 C5 C4 123.1(3) . . ?
N1 C5 H5A 118.4 . . ?
C4 C5 H5A 118.4 . . ?
O4 C6 O6 125.5(3) . . ?
O4 C6 C2 117.4(3) . . ?
O6 C6 C2 117.0(3) . . ?
N2 C7 C8 121.3(2) . . ?
N2 C7 S2 118.32(19) . . ?
C8 C7 S2 120.4(2) . . ?
C9 C8 C7 118.1(3) . . ?
C9 C8 C12 119.5(2) . . ?
C7 C8 C12 122.4(2) . . ?
C10 C9 C8 120.3(3) . . ?
C10 C9 H9A 119.8 . . ?
C8 C9 H9A 119.8 . . ?
C11 C10 C9 118.1(3) . . ?
C11 C10 H10A 121.0 . . ?
C9 C10 H10A 121.0 . . ?
N2 C11 C10 123.3(3) . . ?
N2 C11 H11A 118.3 . . ?
C10 C11 H11A 118.3 . . ?
O2 C12 O1 124.5(3) . . ?
O2 C12 C8 118.9(3) . . ?
O1 C12 C8 116.6(3) . . ?
N3 C13 C14 121.4(2) . . ?
N3 C13 S3 118.7(2) . . ?
C14 C13 S3 119.9(2) . . ?
C15 C14 C13 118.2(3) . . ?
C15 C14 C18 119.2(3) . . ?
C13 C14 C18 122.6(2) . . ?
C16 C15 C14 120.0(3) . . ?
C16 C15 H15A 120.0 . . ?
C14 C15 H15A 120.0 . . ?
C17 C16 C15 118.6(3) . . ?
C17 C16 H16A 120.7 . . ?
C15 C16 H16A 120.7 . . ?
N3 C17 C16 123.1(3) . . ?
N3 C17 H17A 118.4 . . ?
C16 C17 H17A 118.4 . . ?
O5 C18 O3 125.5(3) . . ?
O5 C18 C14 118.2(3) . . ?
O3 C18 C14 116.1(3) . . ?
C20 C19A N5 107.3(5) . . ?
C20 C19A H19A 110.2 . . ?
N5 C19A H19A 110.2 . . ?
C20 C19A H19B 110.2 . . ?
N5 C19A H19B 110.2 . . ?
H19A C19A H19B 108.5 . . ?
C20 C19B N5 106.8(5) . . ?
C20 C19B H19C 110.4 . . ?
N5 C19B H19C 110.4 . . ?
C20 C19B H19D 110.4 . . ?
N5 C19B H19D 110.4 . . ?
H19C C19B H19D 108.6 . . ?
C19B C20 N4 112.3(4) . . ?
C19B C20 C19A 50.4(5) . . ?
N4 C20 C19A 112.9(4) . . ?
C19B C20 H20A 138.5 . . ?
N4 C20 H20A 109.0 . . ?
C19A C20 H20A 109.0 . . ?
C19B C20 H20B 61.7 . . ?
N4 C20 H20B 109.0 . . ?
C19A C20 H20B 109.0 . . ?
H20A C20 H20B 107.8 . . ?
C22 C21 N6 109.9(3) . . ?
C22 C21 H21A 109.7 . . ?
N6 C21 H21A 109.7 . . ?
C22 C21 H21B 109.7 . . ?
N6 C21 H21B 109.7 . . ?
H21A C21 H21B 108.2 . . ?
N7 C22 C21 109.2(3) . . ?
N7 C22 H22A 109.8 . . ?
C21 C22 H22A 109.8 . . ?
N7 C22 H22B 109.8 . . ?
C21 C22 H22B 109.8 . . ?
H22A C22 H22B 108.3 . . ?
N8 C23 C24 108.3(3) . . ?
N8 C23 H23A 110.0 . . ?
C24 C23 H23A 110.0 . . ?
N8 C23 H23B 110.0 . . ?
C24 C23 H23B 110.0 . . ?
H23A C23 H23B 108.4 . . ?
N9 C24 C23 108.5(3) . . ?
N9 C24 H24A 110.0 . . ?
C23 C24 H24A 110.0 . . ?
N9 C24 H24B 110.0 . . ?
C23 C24 H24B 110.0 . . ?
H24A C24 H24B 108.4 . . ?
C1 N1 C5 118.6(3) . . ?
C1 N1 Ag1 114.47(18) . . ?
C5 N1 Ag1 126.9(2) . . ?
C11 N2 C7 118.8(2) . . ?
C11 N2 Ag2 126.70(18) . . ?
C7 N2 Ag2 114.10(17) . . ?
C17 N3 C13 118.7(3) . . ?
C17 N3 Ag3 123.1(2) . . ?
C13 N3 Ag3 118.07(18) . . ?
C20 N4 Cu1 108.6(2) . . ?
C20 N4 H4B 110.0 . . ?
Cu1 N4 H4B 110.0 . . ?
C20 N4 H4C 110.0 . . ?
Cu1 N4 H4C 110.0 . . ?
H4B N4 H4C 108.3 . . ?
C19A N5 C19B 46.7(4) . . ?
C19A N5 Cu1 106.7(3) . . ?
C19B N5 Cu1 104.2(3) . . ?
C19A N5 H5B 110.4 . . ?
C19B N5 H5B 143.6 . . ?
Cu1 N5 H5B 110.4 . . ?
C19A N5 H5C 110.4 . . ?
C19B N5 H5C 68.0 . . ?
Cu1 N5 H5C 110.4 . . ?
H5B N5 H5C 108.6 . . ?
C21 N6 Cu2 108.2(2) . . ?
C21 N6 H6A 110.1 . . ?
Cu2 N6 H6A 110.1 . . ?
C21 N6 H6B 110.1 . . ?
Cu2 N6 H6B 110.1 . . ?
H6A N6 H6B 108.4 . . ?
C22 N7 Cu2 109.1(2) . . ?
C22 N7 H7A 109.9 . . ?
Cu2 N7 H7A 109.9 . . ?
C22 N7 H7B 109.9 . . ?
Cu2 N7 H7B 109.9 . . ?
H7A N7 H7B 108.3 . . ?
C23 N8 Cu2 107.08(18) . . ?
C23 N8 H8A 110.3 . . ?
Cu2 N8 H8A 110.3 . . ?
C23 N8 H8B 110.3 . . ?
Cu2 N8 H8B 110.3 . . ?
H8A N8 H8B 108.6 . . ?
C24 N9 Cu2 108.67(19) . . ?
C24 N9 H9B 110.0 . . ?
Cu2 N9 H9B 110.0 . . ?
C24 N9 H9C 110.0 . . ?
Cu2 N9 H9C 110.0 . . ?
H9B N9 H9C 108.3 . . ?
H1WB O1W H1WA 101.0 . . ?
H2WA O2W H2WB 107.9 . . ?
H3WA O3W H3WB 116.2 . . ?
H4WB O4W H4WA 102.6 . . ?
H6WA O6W H6WB 101.0 . . ?
H7WA O7W H7WB 88.4 . . ?
Cu2 O8W H8WA 119.8 . . ?
Cu2 O8W H8WB 131.1 . . ?
H8WA O8W H8WB 108.9 . . ?

loop_
_geom_bond_atom_site_label_1
_geom_bond_atom_site_label_2
_geom_bond_distance
_geom_bond_site_symmetry_2
_geom_bond_publ_flag
Ag1 N1 2.315(2) . y
Ag1 S3 2.4835(9) . y
Ag1 S2 2.4910(10) . y
Ag1 Ag3 2.9394(12) . y
Ag1 Ag2 2.9593(6) . y
Ag2 N2 2.326(2) . y
Ag2 S1 2.4898(9) . y
Ag2 S3 2.4918(8) 7_566 y
Ag2 Ag3 2.9656(5) 7_566 y
Ag3 N3 2.290(3) . y
Ag3 S2 2.4956(8) 7_566 y
Ag3 S1 2.4988(9) . y
Ag3 Ag2 2.9656(5) 7_566 y
Cu1 N5 1.990(3) 2_655 y
Cu1 N5 1.990(3) . y
Cu1 N4 2.005(2) . y
Cu1 N4 2.005(2) 2_655 y
Cu1 O6W 2.567(3) . y
Cu2 N6 1.997(3) . y
Cu2 N7 2.008(2) . y
Cu2 N8 2.010(2) . y
Cu2 N9 2.014(2) . y
Cu2 O8W 2.400(3) . y
S1 C1 1.769(3) . ?
S2 C7 1.766(3) . ?
S2 Ag3 2.4956(8) 7_566 ?
S3 C13 1.761(3) . ?
S3 Ag2 2.4918(8) 7_566 ?
C1 N1 1.339(3) . ?
C1 C2 1.401(4) . ?
C2 C3 1.384(4) . ?
C2 C6 1.508(4) . ?
C3 C4 1.369(5) . ?
C3 H3A 0.9300 . ?
C4 C5 1.367(5) . ?
C4 H4A 0.9300 . ?
C5 N1 1.345(4) . ?
C5 H5A 0.9300 . ?
C6 O4 1.234(4) . ?
C6 O6 1.254(5) . ?
C7 N2 1.344(3) . ?
C7 C8 1.402(4) . ?
C8 C9 1.388(4) . ?
C8 C12 1.517(4) . ?
C9 C10 1.374(4) . ?
C9 H9A 0.9300 . ?
C10 C11 1.369(5) . ?
C10 H10A 0.9300 . ?
C11 N2 1.343(4) . ?
C11 H11A 0.9300 . ?
C12 O2 1.230(4) . ?
C12 O1 1.254(4) . ?
C13 N3 1.351(3) . ?
C13 C14 1.398(4) . ?
C14 C15 1.391(4) . ?
C14 C18 1.515(4) . ?
C15 C16 1.381(5) . ?
C15 H15A 0.9300 . ?
C16 C17 1.361(5) . ?
C16 H16A 0.9300 . ?
C17 N3 1.349(4) . ?
C17 H17A 0.9300 . ?
C18 O5 1.229(4) . ?
C18 O3 1.239(4) . ?
C19A C20 1.471(8) . ?
C19A N5 1.501(7) . ?
C19A H19A 0.9700 . ?
C19A H19B 0.9700 . ?
C19B C20 1.399(9) . ?
C19B N5 1.580(10) . ?
C19B H19C 0.9700 . ?
C19B H19D 0.9700 . ?
C20 N4 1.468(4) . ?
C20 H20A 0.9700 . ?
C20 H20B 0.9700 . ?
C21 C22 1.469(5) . ?
C21 N6 1.483(4) . ?
C21 H21A 0.9700 . ?
C21 H21B 0.9700 . ?
C22 N7 1.466(4) . ?
C22 H22A 0.9700 . ?
C22 H22B 0.9700 . ?
C23 N8 1.475(4) . ?
C23 C24 1.495(5) . ?
C23 H23A 0.9700 . ?
C23 H23B 0.9700 . ?
C24 N9 1.477(4) . ?
C24 H24A 0.9700 . ?
C24 H24B 0.9700 . ?
N4 H4B 0.9000 . ?
N4 H4C 0.9000 . ?
N5 H5B 0.9000 . ?
N5 H5C 0.9000 . ?
N6 H6A 0.9000 . ?
N6 H6B 0.9000 . ?
N7 H7A 0.9000 . ?
N7 H7B 0.9000 . ?
N8 H8A 0.9000 . ?
N8 H8B 0.9000 . ?
N9 H9B 0.9000 . ?
N9 H9C 0.9000 . ?
O1W H1WB 0.8500 . ?
O1W H1WA 0.8500 . ?
O2W H2WA 0.8501 . ?
O2W H2WB 0.8502 . ?
O3W H3WA 0.8501 . ?
O3W H3WB 0.8499 . ?
O4W H4WB 0.8498 . ?
O4W H4WA 0.8499 . ?
O5W H5WA 0.8501 . ?
O6W H6WA 0.8500 . ?
O6W H6WB 0.8500 . ?
O7W H7WA 0.8500 . ?
O7W H7WB 0.8500 . ?
O8W H8WA 0.8498 . ?
O8W H8WB 0.8501 . ?

loop_
_geom_hbond_atom_site_label_D
_geom_hbond_atom_site_label_H
_geom_hbond_atom_site_label_A
_geom_hbond_distance_DH
_geom_hbond_distance_HA
_geom_hbond_distance_DA
_geom_hbond_angle_DHA
_geom_hbond_site_symmetry_A
N4 H4B O2 0.90 2.31 3.051(3) 139.5 4
N4 H4C O2 0.90 2.19 2.997(4) 149.2 3
N5 H5B O4W 0.90 2.54 3.366(5) 153.4 .
N5 H5C O4W 0.90 2.61 3.264(5) 130.7 2_655
N6 H6A O7W 0.90 2.15 3.039(4) 171.9 4_546
N6 H6B O4 0.90 2.50 3.118(4) 126.7 4_546
N7 H7A O1 0.90 2.36 3.214(4) 158.8 5_576
N7 H7B O6 0.90 2.00 2.857(4) 158.4 .
N8 H8A O4 0.90 2.41 3.231(4) 151.3 4_546
N8 H8B O5 0.90 2.10 2.966(4) 162.4 6_576
N9 H9B O7W 0.90 2.36 3.233(4) 164.6 .
N9 H9C O5W 0.90 2.54 3.338(3) 148.2 5_576
N9 H9C O1 0.90 2.59 3.338(4) 140.5 5_576
O1W H1WB O5W 0.85 1.96 2.800(4) 169.1 .
O1W H1WA O4W 0.85 1.96 2.793(4) 166.2 4
O2W H2WA O1W 0.85 2.14 2.954(5) 160.6 .
O2W H2WB O4 0.85 2.00 2.812(5) 160.3 7_576
O3W H3WA O1 0.85 2.00 2.817(4) 161.9 .
O3W H3WB O2W 0.85 2.32 2.970(6) 133.2 .
O4W H4WB O3W 0.85 2.07 2.885(5) 159.4 3_545
O4W H4WA O3 0.85 1.85 2.696(4) 176.6 .
O5W H5WA O1 0.85 1.95 2.722(3) 150.0 .
O6W H6WA O3 0.85 2.01 2.855(4) 175.8 .
O6W H6WB O2 0.85 2.12 2.820(4) 139.2 3
O7W H7WA O6 0.85 2.02 2.745(4) 143.2 .
O7W H7WB O5 0.85 2.03 2.862(4) 164.4 7_576
O8W H8WA O5 0.85 2.16 2.896(4) 145.2 6_576
O8W H8WB O6 0.85 2.48 3.007(4) 120.7 .
